data_4502366
loop_
_publ_author_name
'Li, Shun-Li'
'Lan, Ya-Qian'
'Ma, Ji-Cheng'
'Ma, Jian-Fang'
'Su, Zhong-Min'

_publ_section_title
;
 Metal&#x2212;Organic Frameworks Based on Different Benzimidazole
 Derivatives: Effect of Length and Substituent Groups of the Ligands on
 the Structures
;
_journal_issue 3
_journal_name_full 'Crystal Growth &amp; Design'
_journal_page_first 1161
_journal_paper_doi 10.1021/cg9010482
_journal_volume 10
_journal_year 2010
_chemical_formula_sum 'C34 H28 Cd N4 O4'
_chemical_formula_weight 669.00
_chemical_name_systematic
;
 ?
;
_space_group_IT_number 15
_symmetry_cell_setting monoclinic
_symmetry_space_group_name_Hall '-C 2yc'
_symmetry_space_group_name_H-M 'C 1 2/c 1'
_atom_sites_solution_hydrogens geom
_atom_sites_solution_primary direct
_atom_sites_solution_secondary difmap
_audit_creation_method SHELXL-97
_cell_angle_alpha 90.00
_cell_angle_beta 114.4320(10)
_cell_angle_gamma 90.00
_cell_formula_units_Z 4
_cell_length_a 16.8292(8)
_cell_length_b 14.5542(8)
_cell_length_c 16.0123(9)
_cell_measurement_temperature 293(2)
_cell_measurement_theta_max 25.13
_cell_measurement_theta_min 2.03
_cell_volume 3570.8(3)
_computing_cell_refinement 'SMART (Bruker, 1997)'
_computing_data_collection 'SMART (Bruker, 1997)'
_computing_data_reduction SAINT
_computing_molecular_graphics 'SHELXTL-PLUS (Sheldrick, 1990)'
_computing_publication_material SHELXL-97
_computing_structure_refinement 'SHELXL-97 (Sheldrick, 1997)'
_computing_structure_solution 'SHELXS-97(Sheldrick, 1997)'
_diffrn_ambient_temperature 293(2)
_diffrn_measured_fraction_theta_full 0.988
_diffrn_measured_fraction_theta_max 0.985
_diffrn_measurement_device_type 'Bruker APEX CCD area-detector'
_diffrn_measurement_method '\w scans'
_diffrn_radiation_monochromator graphite
_diffrn_radiation_source 'fine-focus sealed tube'
_diffrn_radiation_type MoK\a
_diffrn_radiation_wavelength 0.71073
_diffrn_reflns_av_R_equivalents 0.0348
_diffrn_reflns_av_sigmaI/netI 0.0410
_diffrn_reflns_limit_h_max 20
_diffrn_reflns_limit_h_min -18
_diffrn_reflns_limit_k_max 17
_diffrn_reflns_limit_k_min -11
_diffrn_reflns_limit_l_max 19
_diffrn_reflns_limit_l_min -18
_diffrn_reflns_number 8806
_diffrn_reflns_theta_full 25.00
_diffrn_reflns_theta_max 25.13
_diffrn_reflns_theta_min 2.03
_diffrn_standards_number 0
_exptl_absorpt_coefficient_mu 0.649
_exptl_absorpt_correction_T_max 0.850
_exptl_absorpt_correction_T_min 0.810
_exptl_absorpt_correction_type multi-scan
_exptl_absorpt_process_details 'SADABS(Sheldrick, 1996)'
_exptl_crystal_colour colorless
_exptl_crystal_density_diffrn 1.244
_exptl_crystal_density_method 'not measured'
_exptl_crystal_description column
_exptl_crystal_F_000 1360
_exptl_crystal_size_max 0.36
_exptl_crystal_size_mid 0.27
_exptl_crystal_size_min 0.25
_refine_diff_density_max 0.796
_refine_diff_density_min -0.279
_refine_diff_density_rms 0.075
_refine_ls_extinction_method none
_refine_ls_goodness_of_fit_ref 1.006
_refine_ls_hydrogen_treatment constr
_refine_ls_matrix_type full
_refine_ls_number_parameters 195
_refine_ls_number_reflns 3154
_refine_ls_number_restraints 0
_refine_ls_restrained_S_all 1.006
_refine_ls_R_factor_all 0.0798
_refine_ls_R_factor_gt 0.0508
_refine_ls_shift/su_max 0.000
_refine_ls_shift/su_mean 0.000
_refine_ls_structure_factor_coef Fsqd
_refine_ls_weighting_details 'calc w=1/[\s^2^(Fo^2^)+(0.0842P)^2^+0.0000P] where P=(Fo^2^+2Fc^2^)/3'
_refine_ls_weighting_scheme calc
_refine_ls_wR_factor_gt 0.1280
_refine_ls_wR_factor_ref 0.1471
_reflns_number_gt 2061
_reflns_number_total 3154
_reflns_threshold_expression >2sigma(I)
_cod_data_source_file cg9010482_si_002.cif
_cod_data_source_block 5
_cod_original_sg_symbol_Hall '-C 2yc '
_cod_original_sg_symbol_H-M C2/c
_cod_database_code 4502366

loop_
_symmetry_equiv_pos_as_xyz
'x, y, z'
'-x, y, -z+1/2'
'x+1/2, y+1/2, z'
'-x+1/2, y+1/2, -z+1/2'
'-x, -y, -z'
'x, -y, z-1/2'
'-x+1/2, -y+1/2, -z'
'x+1/2, -y+1/2, z-1/2'

loop_
_atom_site_label
_atom_site_type_symbol
_atom_site_fract_x
_atom_site_fract_y
_atom_site_fract_z
_atom_site_U_iso_or_equiv
_atom_site_adp_type
_atom_site_occupancy
_atom_site_symmetry_multiplicity
_atom_site_calc_flag
_atom_site_refinement_flags
Cd1 Cd 0.5000 -0.19495(3) 0.2500 0.0829(3) Uani 1 2 d S
C1 C 0.3615(3) -0.0717(3) 0.0818(3) 0.0722(12) Uani 1 1 d .
C2 C 0.2891(3) -0.1359(3) 0.0684(3) 0.0792(13) Uani 1 1 d .
H2A H 0.2343 -0.1025 0.0432 0.095 Uiso 1 1 calc R
H2B H 0.2964 -0.1607 0.1273 0.095 Uiso 1 1 calc R
C3 C 0.2852(3) -0.2149(3) 0.0039(4) 0.0796(13) Uani 1 1 d .
H3A H 0.2733 -0.1905 -0.0564 0.096 Uiso 1 1 calc R
H3B H 0.3415 -0.2454 0.0266 0.096 Uiso 1 1 calc R
C4 C 0.4909(3) -0.0118(3) 0.1288(3) 0.0719(12) Uani 1 1 d .
C5 C 0.5795(3) 0.0076(4) 0.1715(4) 0.0891(15) Uani 1 1 d .
H5 H 0.6185 -0.0321 0.2145 0.107 Uiso 1 1 calc R
C6 C 0.6066(4) 0.0887(5) 0.1468(5) 0.1008(17) Uani 1 1 d .
H6 H 0.6656 0.1038 0.1740 0.121 Uiso 1 1 calc R
C7 C 0.5498(5) 0.1474(5) 0.0838(5) 0.111(2) Uani 1 1 d .
H7 H 0.5708 0.2021 0.0706 0.134 Uiso 1 1 calc R
C9 C 0.4339(3) 0.0474(3) 0.0637(3) 0.0749(12) Uani 1 1 d .
C8 C 0.4616(4) 0.1275(4) 0.0392(4) 0.1006(17) Uani 1 1 d .
H8 H 0.4231 0.1665 -0.0051 0.121 Uiso 1 1 calc R
C10 C 0.2709(4) 0.0480(4) -0.0290(4) 0.0977(16) Uani 1 1 d .
H10A H 0.2352 0.0004 -0.0697 0.117 Uiso 1 1 calc R
H10B H 0.2827 0.0939 -0.0662 0.117 Uiso 1 1 calc R
C11 C 0.2207(4) 0.0919(4) 0.0195(4) 0.0880(14) Uani 1 1 d .
C12 C 0.2607(4) 0.1529(5) 0.0909(4) 0.0982(16) Uani 1 1 d .
H12 H 0.3190 0.1681 0.1079 0.118 Uiso 1 1 calc R
C13 C 0.2166(4) 0.1913(4) 0.1371(4) 0.0956(16) Uani 1 1 d .
H13 H 0.2449 0.2319 0.1851 0.115 Uiso 1 1 calc R
C14 C 0.1287(4) 0.1693(4) 0.1120(4) 0.0895(15) Uani 1 1 d .
C15 C 0.0880(4) 0.1117(4) 0.0394(5) 0.1102(19) Uani 1 1 d .
H15 H 0.0289 0.0990 0.0204 0.132 Uiso 1 1 calc R
C16 C 0.1331(4) 0.0723(5) -0.0063(5) 0.114(2) Uani 1 1 d .
H16 H 0.1046 0.0322 -0.0548 0.137 Uiso 1 1 calc R
C17 C 0.0803(4) 0.2113(4) 0.1617(5) 0.0980(17) Uani 1 1 d .
N1 N 0.4438(2) -0.0867(2) 0.1392(3) 0.0710(9) Uani 1 1 d .
N2 N 0.3531(3) 0.0078(3) 0.0344(3) 0.0764(10) Uani 1 1 d .
O1 O 0.1204(3) 0.2684(3) 0.2250(3) 0.1156(13) Uani 1 1 d .
O2 O 0.0026(3) 0.1913(3) 0.1399(4) 0.1221(15) Uani 1 1 d .

loop_
_atom_site_aniso_label
_atom_site_aniso_U_11
_atom_site_aniso_U_22
_atom_site_aniso_U_33
_atom_site_aniso_U_23
_atom_site_aniso_U_13
_atom_site_aniso_U_12
Cd1 0.0748(4) 0.0666(3) 0.1270(5) 0.000 0.0615(3) 0.000
C1 0.069(3) 0.082(3) 0.083(3) -0.021(3) 0.050(3) -0.007(2)
C2 0.065(3) 0.093(3) 0.094(3) -0.020(3) 0.047(2) -0.014(2)
C3 0.065(3) 0.095(3) 0.094(3) -0.019(3) 0.048(3) -0.015(2)
C4 0.077(3) 0.078(3) 0.082(3) -0.017(2) 0.053(3) -0.016(2)
C5 0.080(3) 0.108(4) 0.095(4) -0.009(3) 0.052(3) -0.025(3)
C6 0.106(4) 0.113(4) 0.113(5) -0.024(4) 0.075(4) -0.041(4)
C7 0.143(6) 0.094(4) 0.141(6) -0.009(4) 0.102(5) -0.028(4)
C9 0.090(3) 0.074(3) 0.083(3) -0.007(2) 0.058(3) -0.005(3)
C8 0.132(5) 0.081(3) 0.125(5) 0.008(3) 0.089(4) -0.001(3)
C10 0.099(4) 0.117(4) 0.088(4) 0.005(3) 0.050(3) 0.018(3)
C11 0.094(4) 0.097(4) 0.079(3) 0.006(3) 0.041(3) 0.024(3)
C12 0.082(3) 0.113(4) 0.109(4) -0.008(4) 0.049(3) 0.011(3)
C13 0.089(4) 0.101(4) 0.103(4) -0.011(3) 0.046(3) 0.015(3)
C14 0.087(4) 0.083(3) 0.108(4) 0.005(3) 0.050(3) 0.027(3)
C15 0.084(3) 0.111(5) 0.136(5) -0.034(4) 0.046(4) 0.008(3)
C16 0.081(4) 0.132(5) 0.128(5) -0.038(4) 0.042(3) 0.005(3)
C17 0.094(4) 0.079(4) 0.133(5) -0.004(3) 0.058(4) 0.019(3)
N1 0.072(2) 0.068(2) 0.089(3) -0.0111(18) 0.049(2) -0.0112(18)
N2 0.078(3) 0.082(3) 0.083(3) 0.001(2) 0.047(2) 0.006(2)
O1 0.087(3) 0.130(3) 0.140(4) -0.031(3) 0.057(3) 0.009(2)
O2 0.102(3) 0.098(3) 0.190(5) -0.027(3) 0.084(3) 0.002(2)

loop_
_atom_type_symbol
_atom_type_description
_atom_type_scat_dispersion_real
_atom_type_scat_dispersion_imag
_atom_type_scat_source
C C 0.0033 0.0016 'International Tables Vol C Tables 4.2.6.8 and 6.1.1.4'
H H 0.0000 0.0000 'International Tables Vol C Tables 4.2.6.8 and 6.1.1.4'
N N 0.0061 0.0033 'International Tables Vol C Tables 4.2.6.8 and 6.1.1.4'
O O 0.0106 0.0060 'International Tables Vol C Tables 4.2.6.8 and 6.1.1.4'
Cd Cd -0.8075 1.2024 'International Tables Vol C Tables 4.2.6.8 and 6.1.1.4'

loop_
_geom_angle_atom_site_label_1
_geom_angle_atom_site_label_2
_geom_angle_atom_site_label_3
_geom_angle
_geom_angle_site_symmetry_1
_geom_angle_site_symmetry_3
N1 Cd1 N1 91.90(18) 2_655 .
N1 Cd1 O1 100.69(15) 2_655 3_545
N1 Cd1 O1 97.97(15) . 3_545
N1 Cd1 O1 97.97(15) 2_655 4_545
N1 Cd1 O1 100.69(15) . 4_545
O1 Cd1 O1 153.0(3) 3_545 4_545
N1 Cd1 O2 156.01(14) 2_655 3_545
N1 Cd1 O2 91.90(15) . 3_545
O1 Cd1 O2 55.32(16) 3_545 3_545
O1 Cd1 O2 104.56(16) 4_545 3_545
N1 Cd1 O2 91.90(15) 2_655 4_545
N1 Cd1 O2 156.01(14) . 4_545
O1 Cd1 O2 104.56(16) 3_545 4_545
O1 Cd1 O2 55.32(16) 4_545 4_545
O2 Cd1 O2 94.2(2) 3_545 4_545
N1 Cd1 C17 128.65(18) 2_655 3_545
N1 Cd1 C17 94.53(15) . 3_545
O1 Cd1 C17 27.97(17) 3_545 3_545
O1 Cd1 C17 130.3(2) 4_545 3_545
O2 Cd1 C17 27.38(17) 3_545 3_545
O2 Cd1 C17 101.48(17) 4_545 3_545
N1 Cd1 C17 94.53(15) 2_655 4_545
N1 Cd1 C17 128.65(18) . 4_545
O1 Cd1 C17 130.3(2) 3_545 4_545
O1 Cd1 C17 27.97(17) 4_545 4_545
O2 Cd1 C17 101.48(17) 3_545 4_545
O2 Cd1 C17 27.38(17) 4_545 4_545
C17 Cd1 C17 119.2(3) 3_545 4_545
N1 C1 N2 111.5(4) . .
N1 C1 C2 123.9(5) . .
N2 C1 C2 124.6(5) . .
C1 C2 C3 112.0(3) . .
C1 C2 H2A 109.2 . .
C3 C2 H2A 109.2 . .
C1 C2 H2B 109.2 . .
C3 C2 H2B 109.2 . .
H2A C2 H2B 107.9 . .
C3 C3 C2 111.9(4) 7_545 .
C3 C3 H3A 109.2 7_545 .
C2 C3 H3A 109.2 . .
C3 C3 H3B 109.2 7_545 .
C2 C3 H3B 109.2 . .
H3A C3 H3B 107.9 . .
C9 C4 C5 120.9(4) . .
C9 C4 N1 108.8(4) . .
C5 C4 N1 130.3(5) . .
C6 C5 C4 116.6(6) . .
C6 C5 H5 121.7 . .
C4 C5 H5 121.7 . .
C7 C6 C5 122.2(6) . .
C7 C6 H6 118.9 . .
C5 C6 H6 118.9 . .
C6 C7 C8 121.6(6) . .
C6 C7 H7 119.2 . .
C8 C7 H7 119.2 . .
N2 C9 C8 131.8(5) . .
N2 C9 C4 106.1(4) . .
C8 C9 C4 122.1(5) . .
C9 C8 C7 116.6(6) . .
C9 C8 H8 121.7 . .
C7 C8 H8 121.7 . .
N2 C10 C11 112.6(4) . .
N2 C10 H10A 109.1 . .
C11 C10 H10A 109.1 . .
N2 C10 H10B 109.1 . .
C11 C10 H10B 109.1 . .
H10A C10 H10B 107.8 . .
C12 C11 C16 118.3(5) . .
C12 C11 C10 120.9(5) . .
C16 C11 C10 120.8(5) . .
C13 C12 C11 121.6(5) . .
C13 C12 H12 119.2 . .
C11 C12 H12 119.2 . .
C12 C13 C14 119.8(5) . .
C12 C13 H13 120.1 . .
C14 C13 H13 120.1 . .
C15 C14 C13 118.9(5) . .
C15 C14 C17 121.0(5) . .
C13 C14 C17 120.1(6) . .
C14 C15 C16 121.0(5) . .
C14 C15 H15 119.5 . .
C16 C15 H15 119.5 . .
C15 C16 C11 120.4(6) . .
C15 C16 H16 119.8 . .
C11 C16 H16 119.8 . .
O2 C17 O1 122.0(5) . .
O2 C17 C14 120.0(6) . .
O1 C17 C14 118.0(6) . .
O2 C17 Cd1 64.4(3) . 3_455
O1 C17 Cd1 57.7(3) . 3_455
C14 C17 Cd1 173.8(4) . 3_455
C1 N1 C4 105.6(4) . .
C1 N1 Cd1 129.5(3) . .
C4 N1 Cd1 124.2(3) . .
C1 N2 C9 107.9(4) . .
C1 N2 C10 125.4(4) . .
C9 N2 C10 126.4(5) . .
C17 O1 Cd1 94.3(3) . 3_455
C17 O2 Cd1 88.2(4) . 3_455

loop_
_geom_bond_atom_site_label_1
_geom_bond_atom_site_label_2
_geom_bond_distance
_geom_bond_site_symmetry_2
Cd1 N1 2.266(4) 2_655
Cd1 N1 2.266(4) .
Cd1 O1 2.285(4) 3_545
Cd1 O1 2.285(4) 4_545
Cd1 O2 2.432(4) 3_545
Cd1 O2 2.432(4) 4_545
Cd1 C17 2.696(6) 3_545
Cd1 C17 2.696(6) 4_545
C1 N1 1.325(6) .
C1 N2 1.358(6) .
C1 C2 1.480(6) .
C2 C3 1.529(6) .
C2 H2A 0.9700 .
C2 H2B 0.9700 .
C3 C3 1.529(9) 7_545
C3 H3A 0.9700 .
C3 H3B 0.9700 .
C4 C9 1.386(7) .
C4 C5 1.387(7) .
C4 N1 1.399(5) .
C5 C6 1.382(8) .
C5 H5 0.9300 .
C6 C7 1.365(9) .
C6 H6 0.9300 .
C7 C8 1.386(9) .
C7 H7 0.9300 .
C9 N2 1.368(6) .
C9 C8 1.372(7) .
C8 H8 0.9300 .
C10 N2 1.458(7) .
C10 C11 1.505(7) .
C10 H10A 0.9700 .
C10 H10B 0.9700 .
C11 C12 1.382(8) .
C11 C16 1.386(8) .
C12 C13 1.364(7) .
C12 H12 0.9300 .
C13 C14 1.400(8) .
C13 H13 0.9300 .
C14 C15 1.365(8) .
C14 C17 1.486(8) .
C15 C16 1.379(8) .
C15 H15 0.9300 .
C16 H16 0.9300 .
C17 O2 1.240(7) .
C17 O1 1.268(7) .
C17 Cd1 2.696(6) 3_455
O1 Cd1 2.285(4) 3_455
O2 Cd1 2.432(4) 3_455

loop_
_geom_torsion_atom_site_label_1
_geom_torsion_atom_site_label_2
_geom_torsion_atom_site_label_3
_geom_torsion_atom_site_label_4
_geom_torsion
_geom_torsion_site_symmetry_1
_geom_torsion_site_symmetry_4
N1 C1 C2 C3 -80.7(5) . .
N2 C1 C2 C3 96.5(5) . .
C1 C2 C3 C3 175.6(6) . 7_545
C9 C4 C5 C6 1.2(6) . .
N1 C4 C5 C6 -179.5(4) . .
C4 C5 C6 C7 0.1(8) . .
C5 C6 C7 C8 -1.7(9) . .
C5 C4 C9 N2 178.9(4) . .
N1 C4 C9 N2 -0.6(4) . .
C5 C4 C9 C8 -0.8(7) . .
N1 C4 C9 C8 179.7(4) . .
N2 C9 C8 C7 179.6(5) . .
C4 C9 C8 C7 -0.8(7) . .
C6 C7 C8 C9 2.1(8) . .
N2 C10 C11 C12 49.6(8) . .
N2 C10 C11 C16 -130.5(6) . .
C16 C11 C12 C13 1.8(9) . .
C10 C11 C12 C13 -178.2(5) . .
C11 C12 C13 C14 -0.3(9) . .
C12 C13 C14 C15 -2.1(9) . .
C12 C13 C14 C17 -179.7(5) . .
C13 C14 C15 C16 2.9(9) . .
C17 C14 C15 C16 -179.5(6) . .
C14 C15 C16 C11 -1.4(11) . .
C12 C11 C16 C15 -1.0(10) . .
C10 C11 C16 C15 179.0(6) . .
C15 C14 C17 O2 3.1(9) . .
C13 C14 C17 O2 -179.4(5) . .
C15 C14 C17 O1 -175.9(6) . .
C13 C14 C17 O1 1.6(9) . .
C15 C14 C17 Cd1 -131(4) . 3_455
C13 C14 C17 Cd1 46(5) . 3_455
N2 C1 N1 C4 0.6(4) . .
C2 C1 N1 C4 178.1(4) . .
N2 C1 N1 Cd1 171.3(3) . .
C2 C1 N1 Cd1 -11.2(6) . .
C9 C4 N1 C1 0.0(4) . .
C5 C4 N1 C1 -179.4(4) . .
C9 C4 N1 Cd1 -171.3(3) . .
C5 C4 N1 Cd1 9.2(6) . .
N1 Cd1 N1 C1 -120.0(4) 2_655 .
O1 Cd1 N1 C1 138.9(4) 3_545 .
O1 Cd1 N1 C1 -21.5(4) 4_545 .
O2 Cd1 N1 C1 83.7(4) 3_545 .
O2 Cd1 N1 C1 -21.1(6) 4_545 .
C17 Cd1 N1 C1 111.0(4) 3_545 .
C17 Cd1 N1 C1 -22.7(4) 4_545 .
N1 Cd1 N1 C4 49.1(3) 2_655 .
O1 Cd1 N1 C4 -51.9(3) 3_545 .
O1 Cd1 N1 C4 147.6(3) 4_545 .
O2 Cd1 N1 C4 -107.2(3) 3_545 .
O2 Cd1 N1 C4 148.1(4) 4_545 .
C17 Cd1 N1 C4 -79.9(3) 3_545 .
C17 Cd1 N1 C4 146.5(3) 4_545 .
N1 C1 N2 C9 -1.0(5) . .
C2 C1 N2 C9 -178.5(4) . .
N1 C1 N2 C10 -175.1(4) . .
C2 C1 N2 C10 7.5(6) . .
C8 C9 N2 C1 -179.4(5) . .
C4 C9 N2 C1 1.0(4) . .
C8 C9 N2 C10 -5.5(8) . .
C4 C9 N2 C10 174.9(4) . .
C11 C10 N2 C1 74.7(7) . .
C11 C10 N2 C9 -98.2(6) . .
O2 C17 O1 Cd1 -4.1(7) . 3_455
C14 C17 O1 Cd1 174.8(5) . 3_455
O1 C17 O2 Cd1 3.8(6) . 3_455
C14 C17 O2 Cd1 -175.1(5) . 3_455
